data_1559311
loop_
_publ_author_name
'Zhu, Li'
'Liu, Xiao-Qin'
'Lin, Yao-Lan'
'Wang, Wen-Li'
'Luo, Jian-Guang'
'Kong, Ling-Yi'

_publ_section_title
;
 Cytotoxic Germacranolides from the Whole Plant of Carpesium minus
;
_journal_name_full 'Journal of Natural Products'
_journal_paper_doi 10.1021/acs.jnatprod.0c00428
_journal_year 2020
_chemical_absolute_configuration rmad
_chemical_formula_moiety 'C20 H30 O7'
_chemical_formula_sum 'C20 H30 O7'
_chemical_formula_weight 382.44
_space_group_crystal_system orthorhombic
_space_group_IT_number 19
_space_group_name_Hall 'P 2ac 2ab'
_space_group_name_H-M_alt 'P 21 21 21'
_atom_sites_solution_hydrogens mixed
_atom_sites_solution_primary dual
_audit_creation_date 2019-06-06
_audit_creation_method
;
Olex2 1.2
(compiled 2018.05.29 svn.r3508 for OlexSys, GUI svn.r5506)
;
_cell_angle_alpha 90
_cell_angle_beta 90
_cell_angle_gamma 90
_cell_formula_units_Z 4
_cell_length_a 10.3067(2)
_cell_length_b 10.8729(2)
_cell_length_c 17.3336(4)
_cell_measurement_reflns_used 9717
_cell_measurement_temperature 100
_cell_measurement_theta_max 72.397
_cell_measurement_theta_min 4.992
_cell_volume 1942.47(7)
_computing_cell_refinement 'SAINT V8.38A (?, 2016)'
_computing_data_reduction 'SAINT V8.38A (?, 2016)'
_computing_molecular_graphics 'Olex2 (Dolomanov et al., 2009)'
_computing_publication_material 'Olex2 (Dolomanov et al., 2009)'
_computing_structure_refinement 'ShelXL (Sheldrick, 2015)'
_computing_structure_solution 'ShelXT (Sheldrick, 2015)'
_diffrn_ambient_temperature 100.0
_diffrn_measured_fraction_theta_full 0.994
_diffrn_measured_fraction_theta_max 0.992
_diffrn_measurement_device_type 'Bruker APEX-II CCD'
_diffrn_measurement_method '\f and \w scans'
_diffrn_radiation_type CuK\a
_diffrn_radiation_wavelength 1.54178
_diffrn_reflns_av_R_equivalents 0.0504
_diffrn_reflns_av_unetI/netI 0.0340
_diffrn_reflns_Laue_measured_fraction_full 0.994
_diffrn_reflns_Laue_measured_fraction_max 0.992
_diffrn_reflns_limit_h_max 12
_diffrn_reflns_limit_h_min -12
_diffrn_reflns_limit_k_max 13
_diffrn_reflns_limit_k_min -13
_diffrn_reflns_limit_l_max 21
_diffrn_reflns_limit_l_min -21
_diffrn_reflns_number 19992
_diffrn_reflns_point_group_measured_fraction_full 0.995
_diffrn_reflns_point_group_measured_fraction_max 0.992
_diffrn_reflns_theta_full 67.679
_diffrn_reflns_theta_max 72.621
_diffrn_reflns_theta_min 4.992
_diffrn_standards_number 0
_exptl_absorpt_coefficient_mu 0.813
_exptl_absorpt_correction_T_max 0.7536
_exptl_absorpt_correction_T_min 0.5130
_exptl_absorpt_correction_type multi-scan
_exptl_absorpt_process_details
'SADABS-2016/2 (Bruker,2016/2) was used for absorption correction. wR2(int) was 0.1568 before and 0.0790 after correction. The Ratio of minimum to maximum transmission is 0.6807. The \l/2 correction factor is Not present.'
_exptl_crystal_colour colourless
_exptl_crystal_colour_primary colourless
_exptl_crystal_density_diffrn 1.308
_exptl_crystal_description block
_exptl_crystal_F_000 824
_exptl_crystal_size_max 0.19
_exptl_crystal_size_mid 0.15
_exptl_crystal_size_min 0.12
_refine_diff_density_max 0.234
_refine_diff_density_min -0.195
_refine_diff_density_rms 0.040
_refine_ls_abs_structure_details
;
 Flack x determined using 1575 quotients [(I+)-(I-)]/[(I+)+(I-)]
 (Parsons, Flack and Wagner, Acta Cryst. B69 (2013) 249-259).
;
_refine_ls_abs_structure_Flack 0.06(6)
_refine_ls_extinction_method none
_refine_ls_goodness_of_fit_ref 1.056
_refine_ls_hydrogen_treatment mixed
_refine_ls_matrix_type full
_refine_ls_number_parameters 253
_refine_ls_number_reflns 3839
_refine_ls_number_restraints 0
_refine_ls_restrained_S_all 1.056
_refine_ls_R_factor_all 0.0312
_refine_ls_R_factor_gt 0.0303
_refine_ls_shift/su_max 0.000
_refine_ls_shift/su_mean 0.000
_refine_ls_structure_factor_coef Fsqd
_refine_ls_weighting_details 'w=1/[\s^2^(Fo^2^)+(0.0406P)^2^+0.3849P] where P=(Fo^2^+2Fc^2^)/3'
_refine_ls_weighting_scheme calc
_refine_ls_wR_factor_gt 0.0759
_refine_ls_wR_factor_ref 0.0767
_reflns_Friedel_coverage 0.751
_reflns_Friedel_fraction_full 0.997
_reflns_Friedel_fraction_max 0.993
_reflns_number_gt 3746
_reflns_number_total 3839
_reflns_threshold_expression 'I > 2\s(I)'
_cod_data_source_file np0c00428_si_006.cif
_cod_data_source_block 22019667_0m
_cod_database_code 1559311
_shelx_shelxl_version_number 2018/3
_shelx_space_group_comment
;
The symmetry employed for this shelxl refinement is uniquely defined
by the following loop, which should always be used as a source of
symmetry information in preference to the above space-group names.
They are only intended as comments.
;
_shelx_estimated_absorpt_t_max 0.909
_shelx_estimated_absorpt_t_min 0.861
_olex2_refinement_description
;
1. Fixed Uiso
 At 1.2 times of:
  All C(H) groups, All C(H,H) groups
 At 1.5 times of:
  All C(H,H,H) groups, All O(H) groups
2.a Ternary CH refined with riding coordinates:
 C8(H8), C4(H4), C2(H2), C7(H7), C9(H9), C2'(H2')
2.b Secondary CH2 refined with riding coordinates:
 C1(H1A,H1B), C6(H6A,H6B), C3(H3A,H3B), C3'(H3'A,H3'B)
2.c X=CH2 refined with riding coordinates:
 C13(H13A,H13B)
2.d Idealised Me refined as rotating group:
 C15(H15A,H15B,H15C), C5'(H5'A,H5'B,H5'C), C14(H14A,H14B,H14C), C4'(H4'A,H4'B,
 H4'C)
2.e Idealised tetrahedral OH refined as rotating group:
 O3(H3)
;
_olex2_submission_special_instructions 'No special instructions were received'

loop_
_space_group_symop_operation_xyz
'x, y, z'
'-x+1/2, -y, z+1/2'
'-x, y+1/2, -z+1/2'
'x+1/2, -y+1/2, -z'

loop_
_atom_site_label
_atom_site_type_symbol
_atom_site_fract_x
_atom_site_fract_y
_atom_site_fract_z
_atom_site_U_iso_or_equiv
_atom_site_adp_type
_atom_site_occupancy
_atom_site_site_symmetry_order
_atom_site_calc_flag
_atom_site_refinement_flags_posn
_atom_site_refinement_flags_adp
_atom_site_refinement_flags_occupancy
_atom_site_disorder_assembly
_atom_site_disorder_group
O4 O 0.27736(12) 0.87245(12) 0.28612(7) 0.0131(3) Uani 1 1 d . . . . .
O3 O 0.12649(12) 0.99963(12) 0.39174(7) 0.0140(3) Uani 1 1 d . . . . .
H3 H 0.125711 1.009061 0.343648 0.021 Uiso 1 1 calc GR . . . .
O6 O 0.10428(12) 0.70008(12) 0.30030(7) 0.0152(3) Uani 1 1 d . . . . .
O1 O 0.40221(12) 0.53173(12) 0.52533(7) 0.0135(3) Uani 1 1 d . . . . .
O2 O 0.37808(11) 0.73955(11) 0.50774(7) 0.0118(3) Uani 1 1 d . . . . .
O5 O 0.38786(14) 0.70073(12) 0.25454(8) 0.0203(3) Uani 1 1 d . . . . .
O7 O 0.01139(14) 0.53776(14) 0.24451(8) 0.0229(3) Uani 1 1 d . . . . .
C8 C 0.16374(16) 0.72968(16) 0.37461(10) 0.0114(3) Uani 1 1 d . . . . .
H8 H 0.094933 0.764256 0.409027 0.014 Uiso 1 1 calc R . . . .
C4 C 0.30493(16) 0.66282(16) 0.62617(10) 0.0126(3) Uani 1 1 d . . . . .
H4 H 0.391693 0.652505 0.651170 0.015 Uiso 1 1 calc R . . . .
C1' C 0.34414(17) 0.79934(16) 0.23666(10) 0.0142(4) Uani 1 1 d . . . . .
C2 C 0.32771(16) 0.84684(16) 0.54640(10) 0.0121(3) Uani 1 1 d . . . . .
H2 H 0.400212 0.905983 0.556072 0.014 Uiso 1 1 calc R . . . .
C7 C 0.20987(16) 0.60667(15) 0.40945(10) 0.0116(3) Uani 1 1 d . . . . .
H7 H 0.303970 0.596092 0.397045 0.014 Uiso 1 1 calc R . . . .
C5 C 0.31976(16) 0.62995(16) 0.54027(10) 0.0117(3) Uani 1 1 d . . . . .
C9 C 0.27072(17) 0.82790(16) 0.36496(9) 0.0115(3) Uani 1 1 d . . . . .
H9 H 0.356307 0.791180 0.379371 0.014 Uiso 1 1 calc R . . . .
C1 C 0.22198(17) 0.91091(16) 0.49979(10) 0.0124(3) Uani 1 1 d . . . . .
H1A H 0.200106 0.988308 0.526916 0.015 Uiso 1 1 calc R . . . .
H1B H 0.143771 0.858129 0.501692 0.015 Uiso 1 1 calc R . . . .
C6 C 0.19330(16) 0.59910(16) 0.49789(10) 0.0119(3) Uani 1 1 d . . . . .
H6A H 0.124670 0.657180 0.514303 0.014 Uiso 1 1 calc R . . . .
H6B H 0.165245 0.515058 0.512202 0.014 Uiso 1 1 calc R . . . .
C10 C 0.24678(17) 0.94323(16) 0.41458(10) 0.0122(3) Uani 1 1 d . . . . .
C3 C 0.27365(18) 0.80079(17) 0.62475(10) 0.0147(4) Uani 1 1 d . . . . .
H3A H 0.316345 0.843706 0.668258 0.018 Uiso 1 1 calc R . . . .
H3B H 0.178876 0.814647 0.628005 0.018 Uiso 1 1 calc R . . . .
C15 C 0.20779(19) 0.58576(18) 0.67119(11) 0.0180(4) Uani 1 1 d . . . . .
H15A H 0.120136 0.601425 0.651603 0.027 Uiso 1 1 calc GR . . . .
H15B H 0.211943 0.607830 0.725953 0.027 Uiso 1 1 calc GR . . . .
H15C H 0.228690 0.498387 0.665027 0.027 Uiso 1 1 calc GR . . . .
C11 C 0.13367(17) 0.51381(17) 0.36345(10) 0.0142(4) Uani 1 1 d . . . . .
C12 C 0.07601(17) 0.57937(18) 0.29640(10) 0.0150(4) Uani 1 1 d . . . . .
C3' C 0.33033(19) 0.77108(17) 0.09372(11) 0.0167(4) Uani 1 1 d . . . . .
H3'A H 0.361926 0.805416 0.044270 0.020 Uiso 1 1 calc R . . . .
H3'B H 0.376654 0.692705 0.103010 0.020 Uiso 1 1 calc R . . . .
C5' C 0.5018(2) 0.9081(2) 0.15397(12) 0.0273(5) Uani 1 1 d . . . . .
H5'A H 0.517251 0.968168 0.195129 0.041 Uiso 1 1 calc GR . . . .
H5'B H 0.515818 0.947297 0.103741 0.041 Uiso 1 1 calc GR . . . .
H5'C H 0.561935 0.838907 0.159861 0.041 Uiso 1 1 calc GR . . . .
C2' C 0.36198(18) 0.86122(17) 0.15896(10) 0.0152(4) Uani 1 1 d . . . . .
H2' H 0.301556 0.932972 0.155559 0.018 Uiso 1 1 calc R . . . .
C14 C 0.35791(18) 1.03490(17) 0.40574(11) 0.0161(4) Uani 1 1 d . . . . .
H14A H 0.367873 1.056676 0.351197 0.024 Uiso 1 1 calc GR . . . .
H14B H 0.438493 0.997745 0.424643 0.024 Uiso 1 1 calc GR . . . .
H14C H 0.338721 1.109136 0.435700 0.024 Uiso 1 1 calc GR . . . .
C13 C 0.1186(2) 0.39402(18) 0.37345(12) 0.0213(4) Uani 1 1 d . . . . .
H13A H 0.069782 0.347486 0.337245 0.026 Uiso 1 1 calc R . . . .
H13B H 0.156500 0.354538 0.416825 0.026 Uiso 1 1 calc R . . . .
C4' C 0.1855(2) 0.74554(19) 0.08728(12) 0.0226(4) Uani 1 1 d . . . . .
H4'A H 0.169802 0.687668 0.044951 0.034 Uiso 1 1 calc GR . . . .
H4'B H 0.139301 0.822628 0.077018 0.034 Uiso 1 1 calc GR . . . .
H4'C H 0.154034 0.709905 0.135734 0.034 Uiso 1 1 calc GR . . . .
H1 H 0.468(3) 0.534(2) 0.5533(15) 0.022(6) Uiso 1 1 d . . . . .

loop_
_atom_site_aniso_label
_atom_site_aniso_U_11
_atom_site_aniso_U_22
_atom_site_aniso_U_33
_atom_site_aniso_U_23
_atom_site_aniso_U_13
_atom_site_aniso_U_12
O4 0.0153(6) 0.0147(6) 0.0092(6) 0.0016(5) 0.0015(5) 0.0015(5)
O3 0.0130(6) 0.0172(6) 0.0117(6) 0.0026(5) -0.0002(5) 0.0032(5)
O6 0.0148(6) 0.0186(6) 0.0122(6) -0.0010(5) -0.0040(5) -0.0022(5)
O1 0.0119(6) 0.0131(6) 0.0154(6) -0.0007(5) -0.0025(5) 0.0024(5)
O2 0.0101(5) 0.0118(6) 0.0134(6) 0.0003(4) 0.0014(4) 0.0003(5)
O5 0.0277(7) 0.0156(6) 0.0176(6) 0.0018(5) 0.0042(5) 0.0056(6)
O7 0.0203(7) 0.0303(7) 0.0181(6) -0.0067(6) -0.0062(5) -0.0026(6)
C8 0.0109(7) 0.0138(8) 0.0096(8) -0.0014(6) -0.0021(6) -0.0003(6)
C4 0.0104(8) 0.0165(9) 0.0109(8) 0.0011(7) -0.0022(6) -0.0001(7)
C1' 0.0134(8) 0.0147(8) 0.0146(8) -0.0008(7) 0.0014(6) -0.0009(7)
C2 0.0107(8) 0.0123(8) 0.0131(8) -0.0015(7) -0.0022(6) -0.0001(7)
C7 0.0095(7) 0.0127(8) 0.0128(8) 0.0000(7) -0.0001(6) -0.0007(7)
C5 0.0094(7) 0.0128(8) 0.0128(8) 0.0016(6) 0.0007(6) -0.0007(7)
C9 0.0125(8) 0.0130(8) 0.0091(8) 0.0018(6) 0.0002(6) 0.0002(7)
C1 0.0118(8) 0.0132(8) 0.0122(8) -0.0008(6) -0.0001(6) 0.0008(7)
C6 0.0098(8) 0.0139(8) 0.0120(8) 0.0009(6) 0.0000(6) -0.0010(7)
C10 0.0104(8) 0.0132(8) 0.0129(8) 0.0003(7) -0.0002(6) 0.0004(6)
C3 0.0147(8) 0.0171(9) 0.0122(8) -0.0004(7) -0.0014(6) 0.0013(7)
C15 0.0178(9) 0.0221(10) 0.0140(8) 0.0016(7) 0.0011(7) -0.0036(8)
C11 0.0108(8) 0.0187(9) 0.0130(8) -0.0038(7) 0.0014(7) -0.0019(7)
C12 0.0112(8) 0.0191(9) 0.0147(8) -0.0039(7) 0.0009(7) -0.0021(7)
C3' 0.0216(9) 0.0146(8) 0.0138(8) -0.0006(7) 0.0012(7) 0.0021(7)
C5' 0.0266(11) 0.0389(13) 0.0166(9) 0.0076(9) -0.0016(8) -0.0139(10)
C2' 0.0190(9) 0.0144(8) 0.0122(8) 0.0014(7) 0.0016(7) -0.0013(7)
C14 0.0150(9) 0.0161(9) 0.0172(8) 0.0001(7) 0.0003(7) -0.0011(7)
C13 0.0223(9) 0.0195(10) 0.0221(9) -0.0039(8) 0.0014(8) -0.0045(8)
C4' 0.0257(10) 0.0211(10) 0.0210(10) 0.0011(8) -0.0041(8) -0.0045(8)

loop_
_atom_type_symbol
_atom_type_description
_atom_type_scat_dispersion_real
_atom_type_scat_dispersion_imag
_atom_type_scat_source
C C 0.0181 0.0091 'International Tables Vol C Tables 4.2.6.8 and 6.1.1.4'
H H 0.0000 0.0000 'International Tables Vol C Tables 4.2.6.8 and 6.1.1.4'
O O 0.0492 0.0322 'International Tables Vol C Tables 4.2.6.8 and 6.1.1.4'

loop_
_geom_angle_atom_site_label_1
_geom_angle_atom_site_label_2
_geom_angle_atom_site_label_3
_geom_angle
_geom_angle_site_symmetry_1
_geom_angle_site_symmetry_3
_geom_angle_publ_flag
C1' O4 C9 115.05(13) . . ?
C10 O3 H3 109.5 . . ?
C12 O6 C8 110.46(14) . . ?
C5 O1 H1 111.4(18) . . ?
C2 O2 C5 109.58(12) . . ?
O6 C8 H8 108.1 . . ?
O6 C8 C7 106.45(13) . . ?
O6 C8 C9 110.86(14) . . ?
C7 C8 H8 108.1 . . ?
C7 C8 C9 114.96(14) . . ?
C9 C8 H8 108.1 . . ?
C5 C4 H4 107.7 . . ?
C3 C4 H4 107.7 . . ?
C3 C4 C5 103.44(14) . . ?
C15 C4 H4 107.7 . . ?
C15 C4 C5 115.71(15) . . ?
C15 C4 C3 114.10(15) . . ?
O4 C1' C2' 111.27(15) . . ?
O5 C1' O4 123.30(16) . . ?
O5 C1' C2' 125.34(17) . . ?
O2 C2 H2 109.2 . . ?
O2 C2 C1 112.37(14) . . ?
O2 C2 C3 105.96(13) . . ?
C1 C2 H2 109.2 . . ?
C1 C2 C3 110.77(14) . . ?
C3 C2 H2 109.2 . . ?
C8 C7 H7 108.3 . . ?
C8 C7 C6 113.62(14) . . ?
C6 C7 H7 108.3 . . ?
C11 C7 C8 102.30(14) . . ?
C11 C7 H7 108.3 . . ?
C11 C7 C6 115.57(14) . . ?
O1 C5 O2 107.81(13) . . ?
O1 C5 C4 114.82(14) . . ?
O1 C5 C6 105.22(14) . . ?
O2 C5 C4 103.10(13) . . ?
O2 C5 C6 110.25(14) . . ?
C6 C5 C4 115.47(14) . . ?
O4 C9 C8 111.50(14) . . ?
O4 C9 H9 109.1 . . ?
O4 C9 C10 105.16(13) . . ?
C8 C9 H9 109.1 . . ?
C10 C9 C8 112.84(14) . . ?
C10 C9 H9 109.1 . . ?
C2 C1 H1A 107.4 . . ?
C2 C1 H1B 107.4 . . ?
C2 C1 C10 119.59(15) . . ?
H1A C1 H1B 107.0 . . ?
C10 C1 H1A 107.4 . . ?
C10 C1 H1B 107.4 . . ?
C7 C6 H6A 109.3 . . ?
C7 C6 H6B 109.3 . . ?
C5 C6 C7 111.71(14) . . ?
C5 C6 H6A 109.3 . . ?
C5 C6 H6B 109.3 . . ?
H6A C6 H6B 107.9 . . ?
O3 C10 C9 109.35(14) . . ?
O3 C10 C1 102.60(13) . . ?
O3 C10 C14 109.92(14) . . ?
C1 C10 C9 112.11(14) . . ?
C14 C10 C9 110.82(14) . . ?
C14 C10 C1 111.71(14) . . ?
C4 C3 C2 104.72(14) . . ?
C4 C3 H3A 110.8 . . ?
C4 C3 H3B 110.8 . . ?
C2 C3 H3A 110.8 . . ?
C2 C3 H3B 110.8 . . ?
H3A C3 H3B 108.9 . . ?
C4 C15 H15A 109.5 . . ?
C4 C15 H15B 109.5 . . ?
C4 C15 H15C 109.5 . . ?
H15A C15 H15B 109.5 . . ?
H15A C15 H15C 109.5 . . ?
H15B C15 H15C 109.5 . . ?
C12 C11 C7 107.49(15) . . ?
C13 C11 C7 130.65(18) . . ?
C13 C11 C12 121.81(17) . . ?
O6 C12 C11 109.97(15) . . ?
O7 C12 O6 121.49(18) . . ?
O7 C12 C11 128.54(18) . . ?
H3'A C3' H3'B 107.9 . . ?
C2' C3' H3'A 109.1 . . ?
C2' C3' H3'B 109.1 . . ?
C4' C3' H3'A 109.1 . . ?
C4' C3' H3'B 109.1 . . ?
C4' C3' C2' 112.31(16) . . ?
H5'A C5' H5'B 109.5 . . ?
H5'A C5' H5'C 109.5 . . ?
H5'B C5' H5'C 109.5 . . ?
C2' C5' H5'A 109.5 . . ?
C2' C5' H5'B 109.5 . . ?
C2' C5' H5'C 109.5 . . ?
C1' C2' C3' 110.25(15) . . ?
C1' C2' C5' 108.18(15) . . ?
C1' C2' H2' 108.8 . . ?
C3' C2' H2' 108.8 . . ?
C5' C2' C3' 111.83(16) . . ?
C5' C2' H2' 108.8 . . ?
C10 C14 H14A 109.5 . . ?
C10 C14 H14B 109.5 . . ?
C10 C14 H14C 109.5 . . ?
H14A C14 H14B 109.5 . . ?
H14A C14 H14C 109.5 . . ?
H14B C14 H14C 109.5 . . ?
C11 C13 H13A 120.0 . . ?
C11 C13 H13B 120.0 . . ?
H13A C13 H13B 120.0 . . ?
C3' C4' H4'A 109.5 . . ?
C3' C4' H4'B 109.5 . . ?
C3' C4' H4'C 109.5 . . ?
H4'A C4' H4'B 109.5 . . ?
H4'A C4' H4'C 109.5 . . ?
H4'B C4' H4'C 109.5 . . ?

loop_
_geom_bond_atom_site_label_1
_geom_bond_atom_site_label_2
_geom_bond_distance
_geom_bond_site_symmetry_2
_geom_bond_publ_flag
O4 C1' 1.357(2) . ?
O4 C9 1.4515(19) . ?
O3 H3 0.8400 . ?
O3 C10 1.439(2) . ?
O6 C8 1.462(2) . ?
O6 C12 1.346(2) . ?
O1 C5 1.389(2) . ?
O1 H1 0.83(3) . ?
O2 C2 1.442(2) . ?
O2 C5 1.449(2) . ?
O5 C1' 1.204(2) . ?
O7 C12 1.207(2) . ?
C8 H8 1.0000 . ?
C8 C7 1.543(2) . ?
C8 C9 1.544(2) . ?
C4 H4 1.0000 . ?
C4 C5 1.539(2) . ?
C4 C3 1.535(2) . ?
C4 C15 1.521(2) . ?
C1' C2' 1.517(2) . ?
C2 H2 1.0000 . ?
C2 C1 1.525(2) . ?
C2 C3 1.551(2) . ?
C7 H7 1.0000 . ?
C7 C6 1.545(2) . ?
C7 C11 1.507(2) . ?
C5 C6 1.533(2) . ?
C9 H9 1.0000 . ?
C9 C10 1.540(2) . ?
C1 H1A 0.9900 . ?
C1 H1B 0.9900 . ?
C1 C10 1.540(2) . ?
C6 H6A 0.9900 . ?
C6 H6B 0.9900 . ?
C10 C14 1.526(2) . ?
C3 H3A 0.9900 . ?
C3 H3B 0.9900 . ?
C15 H15A 0.9800 . ?
C15 H15B 0.9800 . ?
C15 H15C 0.9800 . ?
C11 C12 1.487(3) . ?
C11 C13 1.323(3) . ?
C3' H3'A 0.9900 . ?
C3' H3'B 0.9900 . ?
C3' C2' 1.532(3) . ?
C3' C4' 1.523(3) . ?
C5' H5'A 0.9800 . ?
C5' H5'B 0.9800 . ?
C5' H5'C 0.9800 . ?
C5' C2' 1.531(3) . ?
C2' H2' 1.0000 . ?
C14 H14A 0.9800 . ?
C14 H14B 0.9800 . ?
C14 H14C 0.9800 . ?
C13 H13A 0.9500 . ?
C13 H13B 0.9500 . ?
C4' H4'A 0.9800 . ?
C4' H4'B 0.9800 . ?
C4' H4'C 0.9800 . ?
